data_4105081
loop_
_publ_author_name
'Xiaofang Li'
'Masayoshi Nishiura'
'Lihong Hu'
'Kyouichi Mori'
'Zhaomin Hou'

_publ_section_title
;
 Alternating and Random Copolymerization of Isoprene and Ethylene
 Catalyzed by Cationic Half-Sandwich Scandium Alkyls
;
_journal_name_full 'Journal of the American Chemical Society'
_journal_page_first 13870
_journal_page_last 13882
_journal_paper_doi 10.1021/ja9056213
_journal_volume 131
_journal_year 2009
_chemical_formula_sum 'C52 H46 B F20 O3 Sc Si'
_chemical_formula_weight 1182.75
_chemical_name_common (CpC6H4OMe)Sc(CH2SiMe3)(thf)2
_chemical_name_systematic
; 
 ? 
;
_space_group_IT_number 2
_symmetry_cell_setting triclinic
_symmetry_space_group_name_Hall '-P 1'
_symmetry_space_group_name_H-M 'P -1'
_atom_sites_solution_hydrogens geom
_atom_sites_solution_primary direct
_atom_sites_solution_secondary difmap
_audit_creation_method SHELXL-97
_cell_angle_alpha 102.290(3)
_cell_angle_beta 102.105(3)
_cell_angle_gamma 92.921(3)
_cell_formula_units_Z 2
_cell_length_a 11.874(2)
_cell_length_b 12.482(2)
_cell_length_c 18.539(4)
_cell_measurement_temperature 173(2)
_cell_volume 2611.8(8)
_computing_structure_refinement 'SHELXL-97 (Sheldrick, 1997)'
_computing_structure_solution 'SHELXS-97 (Sheldrick, 1990)'
_diffrn_ambient_temperature 173(2)
_diffrn_measured_fraction_theta_full 0.972
_diffrn_measured_fraction_theta_max 0.972
_diffrn_radiation_monochromator graphite
_diffrn_radiation_source 'fine-focus sealed tube'
_diffrn_radiation_type MoK\a
_diffrn_radiation_wavelength 0.71073
_diffrn_reflns_av_R_equivalents 0.0449
_diffrn_reflns_av_sigmaI/netI 0.1341
_diffrn_reflns_limit_h_max 14
_diffrn_reflns_limit_h_min -14
_diffrn_reflns_limit_k_max 14
_diffrn_reflns_limit_k_min -14
_diffrn_reflns_limit_l_max 13
_diffrn_reflns_limit_l_min -22
_diffrn_reflns_number 13696
_diffrn_reflns_theta_full 25.07
_diffrn_reflns_theta_max 25.07
_diffrn_reflns_theta_min 1.68
_exptl_absorpt_coefficient_mu 0.278
_exptl_absorpt_correction_T_max 0.9465
_exptl_absorpt_correction_T_min 0.8969
_exptl_absorpt_correction_type multi-scan
_exptl_absorpt_process_details SADABS
_exptl_crystal_density_diffrn 1.504
_exptl_crystal_F_000 1204
_exptl_crystal_size_max 0.40
_exptl_crystal_size_mid 0.20
_exptl_crystal_size_min 0.20
_refine_diff_density_max 0.793
_refine_diff_density_min -1.004
_refine_diff_density_rms 0.074
_refine_ls_extinction_method none
_refine_ls_goodness_of_fit_ref 1.045
_refine_ls_hydrogen_treatment none
_refine_ls_matrix_type full
_refine_ls_number_parameters 703
_refine_ls_number_reflns 9002
_refine_ls_number_restraints 0
_refine_ls_restrained_S_all 1.045
_refine_ls_R_factor_all 0.1622
_refine_ls_R_factor_gt 0.0924
_refine_ls_shift/su_max 0.004
_refine_ls_shift/su_mean 0.000
_refine_ls_structure_factor_coef Fsqd
_refine_ls_weighting_details 'calc w=1/[\s^2^(Fo^2^)+(0.0826P)^2^+0.0000P] where P=(Fo^2^+2Fc^2^)/3'
_refine_ls_weighting_scheme calc
_refine_ls_wR_factor_gt 0.1837
_refine_ls_wR_factor_ref 0.2152
_reflns_number_gt 5046
_reflns_number_total 9002
_reflns_threshold_expression >2sigma(I)
_cod_data_source_file ja9056213_si_001_9.cif
_cod_data_source_block 11
_cod_original_cell_volume 2612.0(9)
_cod_database_code 4105081

loop_
_symmetry_equiv_pos_as_xyz
'x, y, z'
'-x, -y, -z'

loop_
_atom_site_label
_atom_site_type_symbol
_atom_site_fract_x
_atom_site_fract_y
_atom_site_fract_z
_atom_site_U_iso_or_equiv
_atom_site_adp_type
_atom_site_occupancy
_atom_site_symmetry_multiplicity
_atom_site_calc_flag
_atom_site_refinement_flags
Sc1 Sc 0.11716(10) 0.92362(9) 0.75947(7) 0.0253(3) Uani 1 1 d .
Si1 Si -0.1269(3) 1.0774(4) 0.6560(2) 0.1335(17) Uani 1 1 d .
O1 O 0.0962(3) 0.7726(3) 0.6654(2) 0.0328(10) Uani 1 1 d .
O2 O 0.2905(3) 0.9238(4) 0.7334(2) 0.0377(11) Uani 1 1 d .
O3 O 0.1973(4) 1.1015(3) 0.8187(3) 0.0413(12) Uani 1 1 d .
F1 F 0.2846(3) 0.4929(3) 0.7419(2) 0.0464(10) Uani 1 1 d .
F2 F 0.1098(3) 0.3674(4) 0.6451(3) 0.0700(14) Uani 1 1 d .
F3 F 0.1452(4) 0.1832(4) 0.5457(3) 0.0829(16) Uani 1 1 d .
F4 F 0.3659(4) 0.1314(3) 0.5469(3) 0.0725(15) Uani 1 1 d .
F5 F 0.5442(3) 0.2581(3) 0.6427(2) 0.0463(10) Uani 1 1 d .
F6 F 0.5037(3) 0.2221(3) 0.7800(2) 0.0393(9) Uani 1 1 d .
F7 F 0.6456(3) 0.1325(3) 0.8722(2) 0.0467(10) Uani 1 1 d .
F8 F 0.8531(4) 0.2402(3) 0.9522(2) 0.0615(13) Uani 1 1 d .
F9 F 0.9183(3) 0.4421(3) 0.9305(2) 0.0605(13) Uani 1 1 d .
F10 F 0.7758(3) 0.5357(3) 0.8367(2) 0.0385(9) Uani 1 1 d .
F11 F 0.6260(3) 0.7046(3) 0.7984(2) 0.0398(9) Uani 1 1 d .
F12 F 0.6049(3) 0.8418(3) 0.9231(2) 0.0532(11) Uani 1 1 d .
F13 F 0.4934(4) 0.7738(3) 1.0221(2) 0.0588(12) Uani 1 1 d .
F14 F 0.3923(3) 0.5628(3) 0.9877(2) 0.0541(11) Uani 1 1 d .
F15 F 0.4146(3) 0.4206(3) 0.8635(2) 0.0401(9) Uani 1 1 d .
F16 F 0.7621(3) 0.4051(3) 0.6927(2) 0.0488(11) Uani 1 1 d .
F17 F 0.8231(4) 0.4785(4) 0.5824(3) 0.0776(15) Uani 1 1 d .
F18 F 0.6932(5) 0.6151(4) 0.5116(3) 0.0951(18) Uani 1 1 d .
F19 F 0.4980(5) 0.6796(4) 0.5577(3) 0.0808(15) Uani 1 1 d .
F20 F 0.4360(3) 0.6093(3) 0.6710(2) 0.0485(11) Uani 1 1 d .
B1 B 0.5428(6) 0.4572(6) 0.7535(4) 0.0296(17) Uani 1 1 d .
C1 C 0.0024(7) 0.9952(7) 0.6839(5) 0.068(2) Uani 1 1 d .
H1A H -0.0208 0.9303 0.6428 0.082 Uiso 1 1 d R
H1B H 0.0600 1.0369 0.6680 0.082 Uiso 1 1 d R
C2 C -0.0970(16) 1.2077(12) 0.7371(7) 0.231(11) Uani 1 1 d .
H2A H -0.0503 1.1919 0.7819 0.347 Uiso 1 1 d R
H2B H -0.0566 1.2652 0.7225 0.347 Uiso 1 1 d R
H2C H -0.1689 1.2311 0.7474 0.347 Uiso 1 1 d R
C3 C -0.2646(11) 1.015(2) 0.6506(9) 0.356(19) Uani 1 1 d .
H3A H -0.3138 1.0120 0.6018 0.534 Uiso 1 1 d R
H3B H -0.2607 0.9416 0.6588 0.534 Uiso 1 1 d R
H3C H -0.2957 1.0592 0.6893 0.534 Uiso 1 1 d R
C4 C -0.1394(11) 1.1236(14) 0.5663(6) 0.178(7) Uani 1 1 d .
H4A H -0.2075 1.1615 0.5573 0.266 Uiso 1 1 d R
H4B H -0.0723 1.1723 0.5697 0.266 Uiso 1 1 d R
H4C H -0.1449 1.0605 0.5253 0.266 Uiso 1 1 d R
C5 C 0.0882(5) 0.9750(5) 0.8879(3) 0.0264(14) Uani 1 1 d .
C6 C -0.0181(5) 0.9168(5) 0.8428(4) 0.0312(15) Uani 1 1 d .
C7 C 0.0032(5) 0.8049(5) 0.8178(3) 0.0321(15) Uani 1 1 d .
C8 C 0.1209(5) 0.7956(5) 0.8500(4) 0.0321(15) Uani 1 1 d .
C9 C 0.1732(5) 0.8996(5) 0.8914(4) 0.0313(15) Uani 1 1 d .
C10 C -0.1336(5) 0.9610(6) 0.8319(4) 0.0466(19) Uani 1 1 d .
H10A H -0.1750 0.9405 0.8670 0.070 Uiso 1 1 d R
H10B H -0.1231 1.0398 0.8408 0.070 Uiso 1 1 d R
H10C H -0.1769 0.9309 0.7810 0.070 Uiso 1 1 d R
C11 C -0.0866(6) 0.7140(5) 0.7698(4) 0.049(2) Uani 1 1 d .
H11A H -0.0535 0.6450 0.7651 0.074 Uiso 1 1 d R
H11B H -0.1512 0.7107 0.7932 0.074 Uiso 1 1 d R
H11C H -0.1123 0.7284 0.7204 0.074 Uiso 1 1 d R
C12 C 0.1761(7) 0.6891(5) 0.8507(4) 0.051(2) Uani 1 1 d .
H12A H 0.1866 0.6745 0.9004 0.076 Uiso 1 1 d R
H12B H 0.1268 0.6297 0.8145 0.076 Uiso 1 1 d R
H12C H 0.2498 0.6955 0.8377 0.076 Uiso 1 1 d R
C13 C 0.2929(5) 0.9250(5) 0.9423(4) 0.0399(17) Uani 1 1 d .
H13A H 0.3419 0.8713 0.9246 0.060 Uiso 1 1 d R
H13B H 0.3242 0.9971 0.9415 0.060 Uiso 1 1 d R
H13C H 0.2887 0.9228 0.9931 0.060 Uiso 1 1 d R
C14 C 0.1135(5) 1.0942(5) 0.9225(4) 0.0270(14) Uani 1 1 d .
C15 C 0.0840(5) 1.1448(5) 0.9887(4) 0.0352(16) Uani 1 1 d .
H15 H 0.0418 1.1040 1.0124 0.042 Uiso 1 1 d R
C16 C 0.1164(6) 1.2549(5) 1.0198(4) 0.0379(17) Uani 1 1 d .
H16 H 0.0963 1.2882 1.0646 0.045 Uiso 1 1 d R
C17 C 0.1776(6) 1.3154(5) 0.9856(4) 0.0421(18) Uani 1 1 d .
H17 H 0.2001 1.3896 1.0078 0.050 Uiso 1 1 d R
C18 C 0.2069(5) 1.2691(5) 0.9190(4) 0.0383(17) Uani 1 1 d .
H18 H 0.2483 1.3112 0.8956 0.046 Uiso 1 1 d R
C19 C 0.1737(5) 1.1587(5) 0.8873(4) 0.0319(15) Uani 1 1 d .
C20 C 0.2405(8) 1.1707(6) 0.7761(5) 0.076(3) Uani 1 1 d .
H20A H 0.3178 1.2019 0.8018 0.113 Uiso 1 1 d R
H20B H 0.2411 1.1278 0.7266 0.113 Uiso 1 1 d R
H20C H 0.1915 1.2288 0.7713 0.113 Uiso 1 1 d R
C21 C 0.1615(6) 0.6779(6) 0.6677(4) 0.0461(19) Uani 1 1 d .
H21A H 0.2408 0.7009 0.6956 0.055 Uiso 1 1 d R
H21B H 0.1268 0.6275 0.6920 0.055 Uiso 1 1 d R
C22 C 0.1580(7) 0.6240(6) 0.5869(4) 0.052(2) Uani 1 1 d .
H22A H 0.1663 0.5459 0.5808 0.063 Uiso 1 1 d R
H22B H 0.2183 0.6580 0.5686 0.063 Uiso 1 1 d R
C23 C 0.0411(7) 0.6431(7) 0.5466(4) 0.063(2) Uani 1 1 d .
H23A H 0.0399 0.6451 0.4944 0.076 Uiso 1 1 d R
H23B H -0.0170 0.5860 0.5472 0.076 Uiso 1 1 d R
C24 C 0.0204(6) 0.7529(7) 0.5909(4) 0.057(2) Uani 1 1 d .
H24A H -0.0598 0.7526 0.5950 0.069 Uiso 1 1 d R
H24B H 0.0370 0.8104 0.5657 0.069 Uiso 1 1 d R
C25 C 0.3077(6) 0.9209(6) 0.6567(4) 0.051(2) Uani 1 1 d .
H25A H 0.2868 0.8472 0.6247 0.061 Uiso 1 1 d R
H25B H 0.2606 0.9714 0.6336 0.061 Uiso 1 1 d R
C26 C 0.4323(6) 0.9548(7) 0.6665(5) 0.061(2) Uani 1 1 d .
H26A H 0.4601 0.9200 0.6224 0.073 Uiso 1 1 d R
H26B H 0.4466 1.0342 0.6746 0.073 Uiso 1 1 d R
C27 C 0.4891(6) 0.9164(6) 0.7347(5) 0.052(2) Uani 1 1 d .
H27A H 0.5033 0.8397 0.7212 0.062 Uiso 1 1 d R
H27B H 0.5620 0.9604 0.7599 0.062 Uiso 1 1 d R
C28 C 0.4034(5) 0.9316(6) 0.7839(4) 0.049(2) Uani 1 1 d .
H28A H 0.4203 1.0029 0.8192 0.059 Uiso 1 1 d R
H28B H 0.4059 0.8748 0.8126 0.059 Uiso 1 1 d R
C29 C 0.4248(5) 0.3802(5) 0.6995(4) 0.0311(15) Uani 1 1 d .
C30 C 0.3122(5) 0.4039(5) 0.6959(4) 0.0335(16) Uani 1 1 d .
C31 C 0.2184(6) 0.3398(6) 0.6452(4) 0.0460(19) Uani 1 1 d .
C32 C 0.2345(6) 0.2474(6) 0.5953(4) 0.049(2) Uani 1 1 d .
C33 C 0.3459(7) 0.2210(5) 0.5961(4) 0.047(2) Uani 1 1 d .
C34 C 0.4376(6) 0.2875(5) 0.6464(4) 0.0358(16) Uani 1 1 d .
C35 C 0.6316(5) 0.3852(4) 0.8020(3) 0.0237(13) Uani 1 1 d .
C36 C 0.6057(5) 0.2830(5) 0.8151(3) 0.0257(14) Uani 1 1 d .
C37 C 0.6779(5) 0.2325(5) 0.8635(4) 0.0316(15) Uani 1 1 d .
C38 C 0.7832(5) 0.2869(5) 0.9038(4) 0.0336(16) Uani 1 1 d .
C39 C 0.8156(5) 0.3890(6) 0.8930(4) 0.0385(18) Uani 1 1 d .
C40 C 0.7400(5) 0.4350(5) 0.8437(3) 0.0280(14) Uani 1 1 d .
C41 C 0.5198(5) 0.5553(5) 0.8235(3) 0.0275(14) Uani 1 1 d .
C42 C 0.5653(5) 0.6633(5) 0.8421(3) 0.0288(14) Uani 1 1 d .
C43 C 0.5558(5) 0.7362(5) 0.9073(4) 0.0373(17) Uani 1 1 d .
C44 C 0.4995(6) 0.7033(6) 0.9573(4) 0.0385(17) Uani 1 1 d .
C45 C 0.4509(5) 0.5961(6) 0.9408(4) 0.0359(16) Uani 1 1 d .
C46 C 0.4626(5) 0.5253(5) 0.8754(4) 0.0322(15) Uani 1 1 d .
C47 C 0.5967(5) 0.5052(5) 0.6899(4) 0.0303(15) Uani 1 1 d .
C48 C 0.6946(6) 0.4742(5) 0.6634(4) 0.0381(17) Uani 1 1 d .
C49 C 0.7279(7) 0.5107(6) 0.6048(4) 0.049(2) Uani 1 1 d .
C50 C 0.6630(8) 0.5799(7) 0.5695(4) 0.056(2) Uani 1 1 d .
C51 C 0.5642(8) 0.6116(6) 0.5925(4) 0.052(2) Uani 1 1 d .
C52 C 0.5342(6) 0.5746(5) 0.6512(4) 0.0388(17) Uani 1 1 d .

loop_
_atom_site_aniso_label
_atom_site_aniso_U_11
_atom_site_aniso_U_22
_atom_site_aniso_U_33
_atom_site_aniso_U_23
_atom_site_aniso_U_13
_atom_site_aniso_U_12
Sc1 0.0271(6) 0.0240(6) 0.0261(7) 0.0037(5) 0.0109(5) 0.0024(5)
Si1 0.073(2) 0.273(5) 0.091(3) 0.076(3) 0.0520(19) 0.058(3)
O1 0.032(2) 0.037(2) 0.025(2) 0.001(2) 0.003(2) 0.0061(19)
O2 0.028(2) 0.049(3) 0.033(3) 0.002(2) 0.010(2) 0.001(2)
O3 0.057(3) 0.025(2) 0.053(3) 0.008(2) 0.037(3) 0.000(2)
F1 0.032(2) 0.052(2) 0.057(3) 0.015(2) 0.0083(19) 0.0114(18)
F2 0.030(2) 0.093(3) 0.085(4) 0.037(3) -0.007(2) 0.000(2)
F3 0.065(3) 0.082(3) 0.074(3) 0.013(3) -0.033(3) -0.028(3)
F4 0.095(4) 0.044(3) 0.053(3) -0.011(2) -0.012(3) -0.008(2)
F5 0.050(2) 0.038(2) 0.044(3) -0.0028(19) 0.007(2) 0.0104(18)
F6 0.034(2) 0.0296(19) 0.053(3) 0.0151(19) 0.0014(18) -0.0023(15)
F7 0.060(3) 0.037(2) 0.050(3) 0.021(2) 0.013(2) 0.0146(19)
F8 0.062(3) 0.062(3) 0.050(3) 0.010(2) -0.013(2) 0.028(2)
F9 0.039(2) 0.055(3) 0.067(3) -0.001(2) -0.016(2) 0.0046(19)
F10 0.034(2) 0.0282(19) 0.047(2) 0.0007(18) 0.0052(17) -0.0061(15)
F11 0.044(2) 0.0263(19) 0.047(2) 0.0035(18) 0.0137(19) -0.0043(16)
F12 0.060(3) 0.034(2) 0.056(3) -0.005(2) 0.009(2) 0.0043(19)
F13 0.070(3) 0.065(3) 0.037(2) -0.006(2) 0.015(2) 0.029(2)
F14 0.061(3) 0.076(3) 0.042(3) 0.027(2) 0.030(2) 0.029(2)
F15 0.043(2) 0.038(2) 0.045(2) 0.0175(19) 0.0163(19) 0.0036(17)
F16 0.051(2) 0.054(3) 0.052(3) 0.014(2) 0.029(2) 0.020(2)
F17 0.093(4) 0.091(4) 0.068(3) 0.018(3) 0.059(3) 0.016(3)
F18 0.142(5) 0.107(4) 0.059(3) 0.043(3) 0.050(3) 0.003(4)
F19 0.115(4) 0.076(3) 0.064(3) 0.048(3) 0.015(3) 0.014(3)
F20 0.051(2) 0.048(2) 0.052(3) 0.027(2) 0.006(2) 0.012(2)
B1 0.027(4) 0.026(4) 0.038(5) 0.011(3) 0.008(3) 0.003(3)
C1 0.077(6) 0.060(5) 0.074(6) 0.011(5) 0.038(5) 0.004(5)
C2 0.44(3) 0.236(17) 0.104(11) 0.088(12) 0.156(15) 0.27(2)
C3 0.076(9) 0.87(6) 0.197(17) 0.36(3) -0.007(10) -0.092(19)
C4 0.135(12) 0.34(2) 0.095(10) 0.124(13) 0.041(9) 0.008(13)
C5 0.029(3) 0.029(3) 0.025(3) 0.011(3) 0.012(3) 0.003(3)
C6 0.032(4) 0.034(4) 0.034(4) 0.014(3) 0.014(3) 0.004(3)
C7 0.046(4) 0.027(3) 0.026(4) 0.003(3) 0.018(3) -0.006(3)
C8 0.046(4) 0.020(3) 0.035(4) 0.006(3) 0.021(3) 0.004(3)
C9 0.037(4) 0.032(4) 0.031(4) 0.015(3) 0.012(3) 0.010(3)
C10 0.038(4) 0.057(5) 0.047(5) 0.007(4) 0.019(4) 0.001(3)
C11 0.064(5) 0.040(4) 0.042(5) 0.000(4) 0.022(4) -0.013(4)
C12 0.089(6) 0.030(4) 0.038(4) 0.012(3) 0.017(4) 0.018(4)
C13 0.046(4) 0.047(4) 0.029(4) 0.011(3) 0.009(3) 0.015(3)
C14 0.024(3) 0.025(3) 0.030(4) 0.005(3) 0.003(3) 0.005(2)
C15 0.041(4) 0.035(4) 0.031(4) 0.006(3) 0.013(3) 0.001(3)
C16 0.043(4) 0.035(4) 0.034(4) 0.002(3) 0.012(3) 0.003(3)
C17 0.047(4) 0.020(3) 0.050(5) -0.008(3) 0.007(4) 0.001(3)
C18 0.036(4) 0.032(4) 0.048(5) 0.006(3) 0.016(3) -0.001(3)
C19 0.031(3) 0.029(3) 0.037(4) 0.005(3) 0.014(3) 0.005(3)
C20 0.121(8) 0.032(4) 0.097(7) 0.012(5) 0.079(6) 0.000(5)
C21 0.061(5) 0.045(4) 0.035(4) 0.011(4) 0.012(4) 0.018(4)
C22 0.069(5) 0.047(5) 0.037(5) -0.003(4) 0.012(4) 0.021(4)
C23 0.064(5) 0.069(6) 0.037(5) -0.022(4) 0.006(4) -0.002(4)
C24 0.049(5) 0.084(6) 0.033(4) 0.010(4) -0.002(4) 0.013(4)
C25 0.044(4) 0.060(5) 0.049(5) 0.002(4) 0.020(4) -0.001(4)
C26 0.045(5) 0.081(6) 0.068(6) 0.021(5) 0.033(4) 0.011(4)
C27 0.027(4) 0.053(5) 0.075(6) 0.009(4) 0.017(4) 0.005(3)
C28 0.034(4) 0.057(5) 0.049(5) 0.003(4) 0.003(4) -0.002(3)
C29 0.037(4) 0.023(3) 0.033(4) 0.012(3) 0.002(3) 0.003(3)
C30 0.032(4) 0.036(4) 0.034(4) 0.018(3) 0.001(3) 0.001(3)
C31 0.042(4) 0.044(4) 0.050(5) 0.022(4) -0.002(4) 0.000(3)
C32 0.041(4) 0.056(5) 0.041(5) 0.024(4) -0.020(4) -0.011(4)
C33 0.071(5) 0.028(4) 0.034(4) 0.010(3) -0.007(4) -0.006(3)
C34 0.048(4) 0.028(4) 0.030(4) 0.015(3) -0.003(3) -0.001(3)
C35 0.028(3) 0.023(3) 0.021(3) 0.002(3) 0.009(3) 0.005(2)
C36 0.018(3) 0.032(3) 0.024(3) 0.001(3) 0.003(3) 0.001(3)
C37 0.037(4) 0.031(4) 0.030(4) 0.008(3) 0.012(3) 0.009(3)
C38 0.035(4) 0.036(4) 0.028(4) 0.002(3) 0.003(3) 0.020(3)
C39 0.021(3) 0.046(4) 0.038(4) -0.008(3) -0.001(3) 0.012(3)
C40 0.028(3) 0.025(3) 0.029(4) -0.002(3) 0.010(3) 0.005(3)
C41 0.025(3) 0.032(3) 0.027(4) 0.003(3) 0.009(3) 0.008(3)
C42 0.031(3) 0.030(3) 0.024(4) 0.006(3) 0.002(3) -0.001(3)
C43 0.035(4) 0.030(4) 0.041(4) 0.000(3) 0.003(3) 0.009(3)
C44 0.040(4) 0.047(4) 0.026(4) 0.002(3) 0.007(3) 0.019(3)
C45 0.034(4) 0.049(4) 0.035(4) 0.020(4) 0.015(3) 0.019(3)
C46 0.029(3) 0.035(4) 0.038(4) 0.013(3) 0.011(3) 0.013(3)
C47 0.034(4) 0.023(3) 0.032(4) 0.005(3) 0.007(3) -0.008(3)
C48 0.048(4) 0.034(4) 0.029(4) -0.003(3) 0.013(3) 0.001(3)
C49 0.067(5) 0.044(4) 0.041(5) 0.005(4) 0.029(4) -0.002(4)
C50 0.078(6) 0.057(5) 0.035(5) 0.014(4) 0.018(4) -0.011(4)
C51 0.080(6) 0.040(4) 0.037(5) 0.020(4) 0.006(4) 0.004(4)
C52 0.044(4) 0.033(4) 0.038(4) 0.007(3) 0.010(3) 0.000(3)

loop_
_atom_type_symbol
_atom_type_description
_atom_type_scat_dispersion_real
_atom_type_scat_dispersion_imag
_atom_type_scat_source
C C 0.0033 0.0016 'International Tables Vol C Tables 4.2.6.8 and 6.1.1.4'
H H 0.0000 0.0000 'International Tables Vol C Tables 4.2.6.8 and 6.1.1.4'
B B 0.0013 0.0007 'International Tables Vol C Tables 4.2.6.8 and 6.1.1.4'
O O 0.0106 0.0060 'International Tables Vol C Tables 4.2.6.8 and 6.1.1.4'
F F 0.0171 0.0103 'International Tables Vol C Tables 4.2.6.8 and 6.1.1.4'
Si Si 0.0817 0.0704 'International Tables Vol C Tables 4.2.6.8 and 6.1.1.4'
Sc Sc 0.2519 0.3716 'International Tables Vol C Tables 4.2.6.8 and 6.1.1.4'

loop_
_geom_angle_atom_site_label_1
_geom_angle_atom_site_label_2
_geom_angle_atom_site_label_3
_geom_angle
C1 Sc1 O2 110.8(3)
C1 Sc1 O1 87.9(2)
O2 Sc1 O1 77.67(15)
C1 Sc1 O3 86.4(3)
O2 Sc1 O3 78.15(16)
O1 Sc1 O3 151.26(16)
C1 Sc1 C5 111.9(3)
O2 Sc1 C5 122.90(18)
O1 Sc1 C5 138.90(19)
O3 Sc1 C5 68.65(18)
C1 Sc1 C6 93.7(3)
O2 Sc1 C6 153.81(19)
O1 Sc1 C6 113.59(19)
O3 Sc1 C6 94.87(18)
C5 Sc1 C6 33.82(19)
C1 Sc1 C9 145.2(3)
O2 Sc1 C9 98.37(19)
O1 Sc1 C9 117.43(18)
O3 Sc1 C9 81.33(19)
C5 Sc1 C9 33.46(18)
C6 Sc1 C9 55.5(2)
C1 Sc1 C7 109.5(3)
O2 Sc1 C7 134.9(2)
O1 Sc1 C7 84.49(18)
O3 Sc1 C7 123.89(18)
C5 Sc1 C7 55.37(19)
C6 Sc1 C7 33.40(19)
C9 Sc1 C7 54.6(2)
C1 Sc1 C8 142.2(3)
O2 Sc1 C8 104.79(19)
O1 Sc1 C8 87.58(18)
O3 Sc1 C8 113.55(18)
C5 Sc1 C8 54.40(19)
C6 Sc1 C8 54.6(2)
C9 Sc1 C8 32.22(19)
C7 Sc1 C8 32.63(19)
C3 Si1 C4 105.0(6)
C3 Si1 C2 108.1(10)
C4 Si1 C2 107.2(7)
C3 Si1 C1 116.5(9)
C4 Si1 C1 116.7(5)
C2 Si1 C1 102.8(5)
C24 O1 C21 107.3(5)
C24 O1 Sc1 127.2(4)
C21 O1 Sc1 125.4(4)
C28 O2 C25 108.1(5)
C28 O2 Sc1 129.5(4)
C25 O2 Sc1 122.3(4)
C19 O3 C20 114.5(5)
C19 O3 Sc1 122.5(4)
C20 O3 Sc1 119.9(4)
C47 B1 C29 101.4(5)
C47 B1 C41 113.6(5)
C29 B1 C41 115.0(5)
C47 B1 C35 114.2(5)
C29 B1 C35 112.3(5)
C41 B1 C35 100.8(5)
Si1 C1 Sc1 154.3(5)
C9 C5 C6 108.3(5)
C9 C5 C14 123.3(5)
C6 C5 C14 128.3(5)
C9 C5 Sc1 75.3(4)
C6 C5 Sc1 74.2(4)
C14 C5 Sc1 113.8(4)
C5 C6 C7 107.3(5)
C5 C6 C10 126.2(6)
C7 C6 C10 126.1(6)
C5 C6 Sc1 72.0(3)
C7 C6 Sc1 75.1(4)
C10 C6 Sc1 124.3(4)
C8 C7 C6 107.5(5)
C8 C7 C11 127.4(6)
C6 C7 C11 125.0(6)
C8 C7 Sc1 75.2(4)
C6 C7 Sc1 71.5(3)
C11 C7 Sc1 121.5(4)
C9 C8 C7 108.8(5)
C9 C8 C12 124.7(6)
C7 C8 C12 125.8(6)
C9 C8 Sc1 71.4(4)
C7 C8 Sc1 72.1(4)
C12 C8 Sc1 130.1(4)
C8 C9 C5 108.1(5)
C8 C9 C13 126.4(5)
C5 C9 C13 124.7(5)
C8 C9 Sc1 76.4(4)
C5 C9 Sc1 71.2(3)
C13 C9 Sc1 126.0(4)
C15 C14 C19 118.2(6)
C15 C14 C5 123.8(6)
C19 C14 C5 118.0(6)
C16 C15 C14 120.4(7)
C17 C16 C15 120.4(7)
C16 C17 C18 121.1(6)
C17 C18 C19 118.6(7)
C18 C19 C14 121.2(6)
C18 C19 O3 124.2(6)
C14 C19 O3 114.6(5)
O1 C21 C22 106.0(5)
C23 C22 C21 102.9(6)
C22 C23 C24 103.7(6)
O1 C24 C23 107.8(6)
O2 C25 C26 105.7(6)
C25 C26 C27 104.0(7)
C26 C27 C28 103.7(6)
O2 C28 C27 106.4(6)
C30 C29 C34 114.4(6)
C30 C29 B1 126.7(6)
C34 C29 B1 118.6(5)
F1 C30 C29 122.1(5)
F1 C30 C31 114.5(6)
C29 C30 C31 123.4(7)
F2 C31 C32 119.3(6)
F2 C31 C30 120.3(7)
C32 C31 C30 120.3(7)
F3 C32 C31 121.7(7)
F3 C32 C33 119.8(7)
C31 C32 C33 118.4(6)
F4 C33 C32 120.4(6)
F4 C33 C34 119.8(7)
C32 C33 C34 119.8(7)
F5 C34 C33 116.6(6)
F5 C34 C29 119.9(5)
C33 C34 C29 123.5(7)
C36 C35 C40 112.9(5)
C36 C35 B1 127.3(5)
C40 C35 B1 119.3(5)
F6 C36 C35 121.5(5)
F6 C36 C37 113.5(5)
C35 C36 C37 125.0(5)
F7 C37 C38 119.9(6)
F7 C37 C36 120.9(6)
C38 C37 C36 119.2(6)
F8 C38 C37 120.0(6)
F8 C38 C39 121.0(6)
C37 C38 C39 119.0(6)
F9 C39 C40 121.0(6)
F9 C39 C38 119.9(6)
C40 C39 C38 119.1(6)
F10 C40 C39 116.2(5)
F10 C40 C35 119.0(5)
C39 C40 C35 124.8(6)
C42 C41 C46 114.6(6)
C42 C41 B1 126.2(6)
C46 C41 B1 118.6(5)
F11 C42 C41 121.8(6)
F11 C42 C43 115.4(5)
C41 C42 C43 122.7(6)
F12 C43 C44 119.3(6)
F12 C43 C42 119.8(6)
C44 C43 C42 120.9(6)
F13 C44 C43 120.8(6)
F13 C44 C45 120.5(7)
C43 C44 C45 118.7(6)
F14 C45 C44 119.8(6)
F14 C45 C46 121.3(6)
C44 C45 C46 118.9(6)
F15 C46 C45 115.8(6)
F15 C46 C41 120.1(6)
C45 C46 C41 124.1(6)
C52 C47 C48 113.8(6)
C52 C47 B1 118.8(6)
C48 C47 B1 127.0(6)
F16 C48 C49 115.1(6)
F16 C48 C47 121.6(6)
C49 C48 C47 123.4(7)
F17 C49 C50 119.7(7)
F17 C49 C48 120.4(7)
C50 C49 C48 119.9(7)
F18 C50 C49 120.8(8)
F18 C50 C51 120.0(8)
C49 C50 C51 119.2(7)
F19 C51 C52 120.5(8)
F19 C51 C50 120.2(7)
C52 C51 C50 119.3(7)
F20 C52 C51 116.2(7)
F20 C52 C47 119.4(6)
C51 C52 C47 124.4(7)

loop_
_geom_bond_atom_site_label_1
_geom_bond_atom_site_label_2
_geom_bond_distance
Sc1 C1 2.115(9)
Sc1 O2 2.211(4)
Sc1 O1 2.242(4)
Sc1 O3 2.313(4)
Sc1 C5 2.432(6)
Sc1 C6 2.461(6)
Sc1 C9 2.484(6)
Sc1 C7 2.508(6)
Sc1 C8 2.548(6)
Si1 C3 1.750(14)
Si1 C4 1.852(11)
Si1 C2 1.926(15)
Si1 C1 1.933(9)
O1 C24 1.445(7)
O1 C21 1.450(7)
O2 C28 1.450(7)
O2 C25 1.473(8)
O3 C19 1.410(7)
O3 C20 1.431(8)
F1 C30 1.350(7)
F2 C31 1.351(8)
F3 C32 1.343(7)
F4 C33 1.350(8)
F5 C34 1.346(7)
F6 C36 1.355(6)
F7 C37 1.339(7)
F8 C38 1.339(7)
F9 C39 1.333(7)
F10 C40 1.347(7)
F11 C42 1.352(7)
F12 C43 1.360(7)
F13 C44 1.348(7)
F14 C45 1.338(7)
F15 C46 1.352(7)
F16 C48 1.330(7)
F17 C49 1.336(8)
F18 C50 1.349(8)
F19 C51 1.357(8)
F20 C52 1.358(7)
B1 C47 1.654(10)
B1 C29 1.659(9)
B1 C41 1.664(9)
B1 C35 1.665(9)
C5 C9 1.416(8)
C5 C6 1.423(8)
C5 C14 1.478(8)
C6 C7 1.429(8)
C6 C10 1.495(8)
C7 C8 1.421(8)
C7 C11 1.505(8)
C8 C9 1.398(8)
C8 C12 1.513(8)
C9 C13 1.508(8)
C14 C15 1.379(8)
C14 C19 1.394(9)
C15 C16 1.373(8)
C16 C17 1.358(9)
C17 C18 1.370(9)
C18 C19 1.380(8)
C21 C22 1.497(9)
C22 C23 1.489(9)
C23 C24 1.500(10)
C25 C26 1.481(9)
C26 C27 1.489(10)
C27 C28 1.498(10)
C29 C30 1.374(8)
C29 C34 1.388(8)
C30 C31 1.383(9)
C31 C32 1.366(10)
C32 C33 1.377(10)
C33 C34 1.378(9)
C35 C36 1.380(8)
C35 C40 1.392(8)
C36 C37 1.382(8)
C37 C38 1.375(8)
C38 C39 1.380(9)
C39 C40 1.380(8)
C41 C42 1.370(8)
C41 C46 1.389(9)
C42 C43 1.379(8)
C43 C44 1.366(10)
C44 C45 1.375(9)
C45 C46 1.377(8)
C47 C52 1.387(8)
C47 C48 1.395(9)
C48 C49 1.385(10)
C49 C50 1.365(10)
C50 C51 1.379(11)
C51 C52 1.374(10)
